data_7714312
loop_
_publ_author_name
'Chen, Hsuan-Ying'
'Ganta, Prasanna Kumar'
'Teja, Mallemadugula Ravi'
'Chang, Chun-Juei'
'Anandan, Sambandam'
'Kamaraj, Rajiv'
'Chu, Yu-Ting'
'Ding, Shangwu'
'Chen, Hsing-Yin'

_publ_section_title
;
 Improvement of Catalytic Activity of Aluminum Complexes for the
 Ring-Opening Polymerization of \e&#x2011;Caprolactone: Aluminum
 Thioamidate and Thioureidate Systems
;
_journal_name_full 'Dalton Transactions'
_journal_paper_doi 10.1039/D3DT03198E
_journal_year 2023
_chemical_formula_moiety 'C14 H23 Al N2 O2'
_chemical_formula_sum 'C14 H23 Al N2 O2'
_chemical_formula_weight 278.32
_space_group_crystal_system triclinic
_space_group_IT_number 2
_space_group_name_Hall '-P 1'
_space_group_name_H-M_alt 'P -1'
_atom_sites_solution_hydrogens geom
_atom_sites_solution_primary dual
_audit_creation_date 2020-08-28
_audit_creation_method
;
Olex2 1.3-alpha
(compiled 2020.07.16 svn.r6f6c53a7 for OlexSys, GUI svn.r6139)
;
_audit_update_record
;
2023-03-23 deposited with the CCDC.	2023-10-25 downloaded from the CCDC.
;
_cell_angle_alpha 74.366(2)
_cell_angle_beta 70.847(2)
_cell_angle_gamma 82.515(2)
_cell_formula_units_Z 2
_cell_length_a 9.12550(10)
_cell_length_b 9.5913(2)
_cell_length_c 9.7627(2)
_cell_measurement_reflns_used 14749
_cell_measurement_temperature 113(2)
_cell_measurement_theta_max 26.7090
_cell_measurement_theta_min 2.2040
_cell_volume 776.50(3)
_computing_cell_refinement 'CrysAlisPro 1.171.41.56a (Rigaku OD, 2020)'
_computing_data_collection 'CrysAlisPro 1.171.41.56a (Rigaku OD, 2020)'
_computing_data_reduction 'CrysAlisPro 1.171.41.56a (Rigaku OD, 2020)'
_computing_molecular_graphics 'Olex2 1.3-alpha (Dolomanov et al., 2009)'
_computing_publication_material 'Olex2 1.3-alpha (Dolomanov et al., 2009)'
_computing_structure_refinement 'SHELXL 2018/3 (Sheldrick, 2015)'
_computing_structure_solution 'SHELXT 2018/2 (Sheldrick, 2018)'
_diffrn_ambient_temperature 113(2)
_diffrn_detector 'Hybrid Pixel Array Detector'
_diffrn_detector_area_resol_mean 10.0000
_diffrn_measured_fraction_theta_full 0.999
_diffrn_measured_fraction_theta_max 0.959
_diffrn_measurement_details
;
List of Runs (angles in degrees, time in seconds):

  # Type    Start    End  Width  t~exp~   \w     \q     \k     \f   Frames
#--------------------------------------------------------------------------
  1  \w    -79.00  38.00   0.50    1.72    --   10.60 -82.00-180.00  234
  2  \w    -17.00 100.00   0.50    1.72    --   10.60  82.00 -90.00  234
  3  \w    -17.00 100.00   0.50    1.72    --   10.60  82.00  30.00  234
  4  \w    -20.00 100.00   0.50    1.72    --   10.60  57.00-150.00  240
  5  \w    -79.00  36.00   0.50    1.72    --   10.60 -77.00 -60.00  230
  6  \w    -17.00 100.00   0.50    1.72    --   10.60  82.00 120.00  234
  7  \w    -17.00 100.00   0.50    1.72    --   10.60  82.00   0.00  234
  8  \w    -27.00 100.00   0.50    1.72    --   10.60  38.00-120.00  254
  9  \w    -17.00 100.00   0.50    1.72    --   10.60  82.00  90.00  234
 10  \w   -100.00  17.00   0.50    1.72    --  -10.90 -82.00  90.00  234
 11  \w   -100.00  17.00   0.50    1.72    --  -10.90 -82.00  30.00  234
 12  \w    -79.00  41.00   0.50    1.72    --   10.60 -57.00  30.00  240
 13  \w    -79.00  38.00   0.50    1.72    --   10.60 -82.00-120.00  234
 14  \w    -79.00  36.00   0.50    1.72    --   10.60 -77.00   0.00  230
 15  \w    -79.00  38.00   0.50    1.72    --   10.60 -82.00 120.00  234
 16  \w    -38.00  28.00   0.50    1.72    --  -10.90  82.00  18.99  132
;
_diffrn_measurement_device 'four-circle diffractometer'
_diffrn_measurement_device_type 'XtaLAB Pro II AFC12 (RINC): Kappa single'
_diffrn_measurement_method '\w scans'
_diffrn_orient_matrix_type 'CrysAlisPro convention (1999,Acta A55,543-557)'
_diffrn_orient_matrix_UB_11 0.0809343000
_diffrn_orient_matrix_UB_12 0.0107232000
_diffrn_orient_matrix_UB_13 -0.0290027000
_diffrn_orient_matrix_UB_21 -0.0126020000
_diffrn_orient_matrix_UB_22 0.0666972000
_diffrn_orient_matrix_UB_23 0.0213841000
_diffrn_orient_matrix_UB_31 0.0086857000
_diffrn_orient_matrix_UB_32 -0.0366907000
_diffrn_orient_matrix_UB_33 0.0706064000
_diffrn_radiation_monochromator mirror
_diffrn_radiation_probe x-ray
_diffrn_radiation_type 'Mo K\a'
_diffrn_radiation_wavelength 0.71073
_diffrn_reflns_av_R_equivalents 0.0458
_diffrn_reflns_av_unetI/netI 0.0280
_diffrn_reflns_Laue_measured_fraction_full 0.999
_diffrn_reflns_Laue_measured_fraction_max 0.959
_diffrn_reflns_limit_h_max 11
_diffrn_reflns_limit_h_min -11
_diffrn_reflns_limit_k_max 12
_diffrn_reflns_limit_k_min -12
_diffrn_reflns_limit_l_max 12
_diffrn_reflns_limit_l_min -12
_diffrn_reflns_number 24693
_diffrn_reflns_point_group_measured_fraction_full 0.999
_diffrn_reflns_point_group_measured_fraction_max 0.959
_diffrn_reflns_theta_full 25.242
_diffrn_reflns_theta_max 27.044
_diffrn_reflns_theta_min 2.207
_diffrn_source 'micro-focus sealed X-ray tube'
_diffrn_source_type 'Rigaku (Mo) X-ray Source'
_exptl_absorpt_coefficient_mu 0.131
_exptl_absorpt_correction_T_max 1.00000
_exptl_absorpt_correction_T_min 0.50596
_exptl_absorpt_correction_type multi-scan
_exptl_absorpt_process_details
;
CrysAlisPro 1.171.41.56a (Rigaku Oxford Diffraction, 2020)
Empirical absorption correction using spherical harmonics,
 implemented in SCALE3 ABSPACK scaling algorithm.
;
_exptl_crystal_colour 'clear light colourless'
_exptl_crystal_colour_lustre clear
_exptl_crystal_colour_modifier light
_exptl_crystal_colour_primary colourless
_exptl_crystal_density_diffrn 1.190
_exptl_crystal_description block
_exptl_crystal_F_000 300
_exptl_crystal_size_max 0.5
_exptl_crystal_size_mid 0.5
_exptl_crystal_size_min 0.5
_refine_diff_density_max 0.330
_refine_diff_density_min -0.282
_refine_diff_density_rms 0.045
_refine_ls_extinction_method none
_refine_ls_goodness_of_fit_ref 1.073
_refine_ls_hydrogen_treatment constr
_refine_ls_matrix_type full
_refine_ls_number_parameters 177
_refine_ls_number_reflns 3266
_refine_ls_number_restraints 0
_refine_ls_restrained_S_all 1.073
_refine_ls_R_factor_all 0.0395
_refine_ls_R_factor_gt 0.0353
_refine_ls_shift/su_max 0.000
_refine_ls_shift/su_mean 0.000
_refine_ls_structure_factor_coef Fsqd
_refine_ls_weighting_details 'w=1/[\s^2^(Fo^2^)+(0.0502P)^2^+0.2176P] where P=(Fo^2^+2Fc^2^)/3'
_refine_ls_weighting_scheme calc
_refine_ls_wR_factor_gt 0.0962
_refine_ls_wR_factor_ref 0.0989
_reflns_Friedel_coverage 0.000
_reflns_number_gt 2914
_reflns_number_total 3266
_reflns_threshold_expression 'I > 2\s(I)'
_cod_data_source_file d3dt03198e3.cif
_cod_data_source_block k10908-hyc-a
_cod_database_code 7714312
_shelx_shelxl_version_number 2018/3
_chemical_oxdiff_formula 'C14 H23 Al N2 O2'
_shelx_space_group_comment
;
The symmetry employed for this shelxl refinement is uniquely defined
by the following loop, which should always be used as a source of
symmetry information in preference to the above space-group names.
They are only intended as comments.
;
_reflns_odcompleteness_completeness 99.53
_reflns_odcompleteness_iscentric 1
_reflns_odcompleteness_theta 26.32
_olex2_refinement_description
;
1. Fixed Uiso
 At 1.2 times of:
  All C(H) groups, All C(H,H) groups
 At 1.5 times of:
  All C(H,H,H) groups
2.a Secondary CH2 refined with riding coordinates:
 C2(H2A,H2B), C4(H4A,H4B)
2.b Aromatic/amide H refined with riding coordinates:
 C7(H7), C8(H8), C10(H10), C11(H11)
2.c Idealised Me refined as rotating group:
 C3(H3A,H3B,H3C), C5(H5A,H5B,H5C), C12(H12A,H12B,H12C), C13(H13A,H13B,H13C),
 C14(H14A,H14B,H14C)
;
_olex2_submission_special_instructions 'No special instructions were received'
_oxdiff_exptl_absorpt_empirical_details
;
Empirical correction (ABSPACK) includes:
- Absorption correction using spherical harmonics
- Frame scaling
;
_oxdiff_exptl_absorpt_empirical_full_max 1.875
_oxdiff_exptl_absorpt_empirical_full_min 0.674

loop_
_space_group_symop_operation_xyz
'x, y, z'
'-x, -y, -z'

loop_
_atom_site_label
_atom_site_type_symbol
_atom_site_fract_x
_atom_site_fract_y
_atom_site_fract_z
_atom_site_U_iso_or_equiv
_atom_site_adp_type
_atom_site_occupancy
_atom_site_site_symmetry_order
_atom_site_calc_flag
_atom_site_refinement_flags_posn
_atom_site_refinement_flags_adp
_atom_site_refinement_flags_occupancy
_atom_site_disorder_assembly
_atom_site_disorder_group
Al1 Al 0.03664(4) 0.60658(4) 0.61881(4) 0.01780(12) Uani 1 1 d . . . . .
O1 O 0.03831(10) 0.41204(9) 0.64132(10) 0.0195(2) Uani 1 1 d . . . . .
O2 O 0.65198(11) 0.13694(11) 0.01018(11) 0.0281(2) Uani 1 1 d . . . . .
N1 N 0.23033(12) 0.24048(12) 0.65881(12) 0.0210(2) Uani 1 1 d . . . . .
N2 N 0.14217(12) 0.31380(11) 0.44375(12) 0.0189(2) Uani 1 1 d . . . . .
C1 C 0.14093(14) 0.32192(13) 0.57914(14) 0.0182(3) Uani 1 1 d . . . . .
C2 C 0.21901(15) 0.26212(15) 0.80622(15) 0.0226(3) Uani 1 1 d . . . . .
H2A H 0.212348 0.168752 0.877565 0.027 Uiso 1 1 calc R U . . .
H2B H 0.124798 0.319333 0.840826 0.027 Uiso 1 1 calc R U . . .
C3 C 0.35718(16) 0.33790(18) 0.79976(17) 0.0314(3) Uani 1 1 d . . . . .
H3A H 0.361502 0.432097 0.732501 0.047 Uiso 1 1 calc R U . . .
H3B H 0.450704 0.281836 0.764966 0.047 Uiso 1 1 calc R U . . .
H3C H 0.347092 0.347897 0.897720 0.047 Uiso 1 1 calc R U . . .
C4 C 0.31463(17) 0.10496(15) 0.62825(17) 0.0288(3) Uani 1 1 d . . . . .
H4A H 0.388549 0.076276 0.684147 0.035 Uiso 1 1 calc R U . . .
H4B H 0.372105 0.121003 0.522736 0.035 Uiso 1 1 calc R U . . .
C5 C 0.2041(2) -0.01530(17) 0.6713(2) 0.0406(4) Uani 1 1 d . . . . .
H5A H 0.135150 0.010336 0.611413 0.061 Uiso 1 1 calc R U . . .
H5B H 0.144835 -0.029192 0.774930 0.061 Uiso 1 1 calc R U . . .
H5C H 0.262255 -0.103380 0.654742 0.061 Uiso 1 1 calc R U . . .
C6 C 0.27698(14) 0.26543(14) 0.33806(14) 0.0191(3) Uani 1 1 d . . . . .
C7 C 0.27347(14) 0.14483(14) 0.28538(14) 0.0206(3) Uani 1 1 d . . . . .
H7 H 0.185161 0.090732 0.324067 0.025 Uiso 1 1 calc R U . . .
C8 C 0.40003(15) 0.10480(14) 0.17613(15) 0.0221(3) Uani 1 1 d . . . . .
H8 H 0.396810 0.023765 0.142282 0.027 Uiso 1 1 calc R U . . .
C9 C 0.53220(14) 0.18597(15) 0.11693(14) 0.0215(3) Uani 1 1 d . . . . .
C10 C 0.53714(15) 0.30677(15) 0.16735(15) 0.0246(3) Uani 1 1 d . . . . .
H10 H 0.625194 0.361230 0.128218 0.030 Uiso 1 1 calc R U . . .
C11 C 0.40867(15) 0.34567(14) 0.27730(15) 0.0231(3) Uani 1 1 d . . . . .
H11 H 0.411494 0.427201 0.310535 0.028 Uiso 1 1 calc R U . . .
C12 C 0.78132(16) 0.22747(18) -0.06716(17) 0.0331(3) Uani 1 1 d . . . . .
H12A H 0.853213 0.185661 -0.143758 0.050 Uiso 1 1 calc R U . . .
H12B H 0.832116 0.235557 0.002115 0.050 Uiso 1 1 calc R U . . .
H12C H 0.745441 0.321966 -0.111742 0.050 Uiso 1 1 calc R U . . .
C13 C -0.00460(16) 0.63256(15) 0.82087(15) 0.0253(3) Uani 1 1 d . . . . .
H13A H -0.099319 0.587751 0.885248 0.038 Uiso 1 1 calc R U . . .
H13B H -0.014313 0.734162 0.817742 0.038 Uiso 1 1 calc R U . . .
H13C H 0.079648 0.588496 0.858493 0.038 Uiso 1 1 calc R U . . .
C14 C 0.23101(15) 0.68251(15) 0.47001(15) 0.0258(3) Uani 1 1 d . . . . .
H14A H 0.313958 0.657326 0.513680 0.039 Uiso 1 1 calc R U . . .
H14B H 0.219627 0.786055 0.438185 0.039 Uiso 1 1 calc R U . . .
H14C H 0.254401 0.641246 0.385488 0.039 Uiso 1 1 calc R U . . .

loop_
_atom_site_aniso_label
_atom_site_aniso_U_11
_atom_site_aniso_U_22
_atom_site_aniso_U_33
_atom_site_aniso_U_23
_atom_site_aniso_U_13
_atom_site_aniso_U_12
Al1 0.0160(2) 0.0196(2) 0.0185(2) -0.00687(16) -0.00546(15) 0.00179(14)
O1 0.0172(4) 0.0198(5) 0.0201(5) -0.0066(4) -0.0038(3) 0.0024(3)
O2 0.0204(5) 0.0344(6) 0.0287(5) -0.0161(4) 0.0001(4) -0.0006(4)
N1 0.0210(5) 0.0213(6) 0.0226(6) -0.0076(5) -0.0095(4) 0.0045(4)
N2 0.0169(5) 0.0200(6) 0.0207(5) -0.0078(4) -0.0062(4) 0.0032(4)
C1 0.0150(6) 0.0168(6) 0.0219(6) -0.0040(5) -0.0047(5) -0.0017(5)
C2 0.0223(6) 0.0249(7) 0.0207(7) -0.0048(5) -0.0079(5) 0.0009(5)
C3 0.0265(7) 0.0413(9) 0.0312(8) -0.0132(7) -0.0110(6) -0.0029(6)
C4 0.0328(7) 0.0261(7) 0.0315(8) -0.0111(6) -0.0175(6) 0.0134(6)
C5 0.0612(11) 0.0222(8) 0.0442(10) -0.0086(7) -0.0257(8) 0.0043(7)
C6 0.0171(6) 0.0197(6) 0.0206(6) -0.0061(5) -0.0069(5) 0.0050(5)
C7 0.0175(6) 0.0205(7) 0.0245(7) -0.0060(5) -0.0069(5) 0.0000(5)
C8 0.0224(6) 0.0215(7) 0.0254(7) -0.0101(5) -0.0090(5) 0.0026(5)
C9 0.0185(6) 0.0251(7) 0.0207(6) -0.0087(5) -0.0055(5) 0.0049(5)
C10 0.0189(6) 0.0254(7) 0.0290(7) -0.0089(6) -0.0045(5) -0.0020(5)
C11 0.0222(6) 0.0200(7) 0.0288(7) -0.0102(6) -0.0075(5) 0.0012(5)
C12 0.0235(7) 0.0437(9) 0.0277(8) -0.0122(7) 0.0017(6) -0.0046(6)
C13 0.0269(7) 0.0269(7) 0.0241(7) -0.0093(6) -0.0102(6) 0.0046(6)
C14 0.0221(6) 0.0291(8) 0.0267(7) -0.0086(6) -0.0062(5) -0.0026(6)

loop_
_atom_type_symbol
_atom_type_description
_atom_type_scat_dispersion_real
_atom_type_scat_dispersion_imag
_atom_type_scat_source
C C 0.0033 0.0016 'International Tables Vol C Tables 4.2.6.8 and 6.1.1.4'
H H 0.0000 0.0000 'International Tables Vol C Tables 4.2.6.8 and 6.1.1.4'
Al Al 0.0645 0.0514 'International Tables Vol C Tables 4.2.6.8 and 6.1.1.4'
N N 0.0061 0.0033 'International Tables Vol C Tables 4.2.6.8 and 6.1.1.4'
O O 0.0106 0.0060 'International Tables Vol C Tables 4.2.6.8 and 6.1.1.4'

loop_
_geom_angle_atom_site_label_1
_geom_angle_atom_site_label_2
_geom_angle_atom_site_label_3
_geom_angle
_geom_angle_site_symmetry_1
_geom_angle_site_symmetry_3
_geom_angle_publ_flag
O1 Al1 N2 105.84(4) . 2_566 ?
O1 Al1 C13 105.28(5) . . ?
O1 Al1 C14 109.40(5) . . ?
N2 Al1 C13 107.06(5) 2_566 . ?
N2 Al1 C14 112.17(6) 2_566 . ?
C13 Al1 C14 116.38(6) . . ?
C1 O1 Al1 132.03(8) . . ?
C9 O2 C12 117.19(11) . . ?
C1 N1 C2 120.43(10) . . ?
C1 N1 C4 123.84(11) . . ?
C4 N1 C2 114.08(10) . . ?
C1 N2 Al1 117.56(8) . 2_566 ?
C1 N2 C6 122.98(10) . . ?
C6 N2 Al1 118.99(8) . 2_566 ?
O1 C1 N1 117.37(11) . . ?
O1 C1 N2 116.62(11) . . ?
N2 C1 N1 125.91(11) . . ?
N1 C2 H2A 109.3 . . ?
N1 C2 H2B 109.3 . . ?
N1 C2 C3 111.82(11) . . ?
H2A C2 H2B 107.9 . . ?
C3 C2 H2A 109.3 . . ?
C3 C2 H2B 109.3 . . ?
C2 C3 H3A 109.5 . . ?
C2 C3 H3B 109.5 . . ?
C2 C3 H3C 109.5 . . ?
H3A C3 H3B 109.5 . . ?
H3A C3 H3C 109.5 . . ?
H3B C3 H3C 109.5 . . ?
N1 C4 H4A 109.4 . . ?
N1 C4 H4B 109.4 . . ?
N1 C4 C5 111.16(12) . . ?
H4A C4 H4B 108.0 . . ?
C5 C4 H4A 109.4 . . ?
C5 C4 H4B 109.4 . . ?
C4 C5 H5A 109.5 . . ?
C4 C5 H5B 109.5 . . ?
C4 C5 H5C 109.5 . . ?
H5A C5 H5B 109.5 . . ?
H5A C5 H5C 109.5 . . ?
H5B C5 H5C 109.5 . . ?
C7 C6 N2 121.01(11) . . ?
C11 C6 N2 120.08(11) . . ?
C11 C6 C7 118.68(12) . . ?
C6 C7 H7 119.7 . . ?
C8 C7 C6 120.70(12) . . ?
C8 C7 H7 119.7 . . ?
C7 C8 H8 120.0 . . ?
C7 C8 C9 119.95(12) . . ?
C9 C8 H8 120.0 . . ?
O2 C9 C8 115.61(11) . . ?
O2 C9 C10 124.32(12) . . ?
C10 C9 C8 120.07(12) . . ?
C9 C10 H10 120.4 . . ?
C9 C10 C11 119.26(12) . . ?
C11 C10 H10 120.4 . . ?
C6 C11 C10 121.34(12) . . ?
C6 C11 H11 119.3 . . ?
C10 C11 H11 119.3 . . ?
O2 C12 H12A 109.5 . . ?
O2 C12 H12B 109.5 . . ?
O2 C12 H12C 109.5 . . ?
H12A C12 H12B 109.5 . . ?
H12A C12 H12C 109.5 . . ?
H12B C12 H12C 109.5 . . ?
Al1 C13 H13A 109.5 . . ?
Al1 C13 H13B 109.5 . . ?
Al1 C13 H13C 109.5 . . ?
H13A C13 H13B 109.5 . . ?
H13A C13 H13C 109.5 . . ?
H13B C13 H13C 109.5 . . ?
Al1 C14 H14A 109.5 . . ?
Al1 C14 H14B 109.5 . . ?
Al1 C14 H14C 109.5 . . ?
H14A C14 H14B 109.5 . . ?
H14A C14 H14C 109.5 . . ?
H14B C14 H14C 109.5 . . ?

loop_
_geom_bond_atom_site_label_1
_geom_bond_atom_site_label_2
_geom_bond_distance
_geom_bond_site_symmetry_2
_geom_bond_publ_flag
Al1 O1 1.8177(9) . ?
Al1 N2 1.9227(11) 2_566 ?
Al1 C13 1.9617(13) . ?
Al1 C14 1.9653(14) . ?
O1 C1 1.3005(15) . ?
O2 C9 1.3729(15) . ?
O2 C12 1.4305(17) . ?
N1 C1 1.3429(16) . ?
N1 C2 1.4775(16) . ?
N1 C4 1.4725(17) . ?
N2 C1 1.3412(16) . ?
N2 C6 1.4386(15) . ?
C2 H2A 0.9700 . ?
C2 H2B 0.9700 . ?
C2 C3 1.5112(18) . ?
C3 H3A 0.9600 . ?
C3 H3B 0.9600 . ?
C3 H3C 0.9600 . ?
C4 H4A 0.9700 . ?
C4 H4B 0.9700 . ?
C4 C5 1.513(2) . ?
C5 H5A 0.9600 . ?
C5 H5B 0.9600 . ?
C5 H5C 0.9600 . ?
C6 C7 1.3945(17) . ?
C6 C11 1.3840(18) . ?
C7 H7 0.9300 . ?
C7 C8 1.3842(17) . ?
C8 H8 0.9300 . ?
C8 C9 1.3927(18) . ?
C9 C10 1.3864(18) . ?
C10 H10 0.9300 . ?
C10 C11 1.3936(18) . ?
C11 H11 0.9300 . ?
C12 H12A 0.9600 . ?
C12 H12B 0.9600 . ?
C12 H12C 0.9600 . ?
C13 H13A 0.9600 . ?
C13 H13B 0.9600 . ?
C13 H13C 0.9600 . ?
C14 H14A 0.9600 . ?
C14 H14B 0.9600 . ?
C14 H14C 0.9600 . ?

loop_
_geom_torsion_atom_site_label_1
_geom_torsion_atom_site_label_2
_geom_torsion_atom_site_label_3
_geom_torsion_atom_site_label_4
_geom_torsion
_geom_torsion_site_symmetry_1
_geom_torsion_site_symmetry_2
_geom_torsion_site_symmetry_3
_geom_torsion_site_symmetry_4
_geom_torsion_publ_flag
Al1 O1 C1 N1 101.27(13) . . . . ?
Al1 O1 C1 N2 -82.01(13) . . . . ?
Al1 N2 C1 O1 -16.05(14) 2_566 . . . ?
Al1 N2 C1 N1 160.35(10) 2_566 . . . ?
Al1 N2 C6 C7 -67.73(14) 2_566 . . . ?
Al1 N2 C6 C11 106.75(12) 2_566 . . . ?
O2 C9 C10 C11 -179.46(12) . . . . ?
N2 Al1 O1 C1 121.32(11) 2_566 . . . ?
N2 C6 C7 C8 175.54(11) . . . . ?
N2 C6 C11 C10 -175.65(12) . . . . ?
C1 N1 C2 C3 -106.05(14) . . . . ?
C1 N1 C4 C5 -71.53(17) . . . . ?
C1 N2 C6 C7 120.30(14) . . . . ?
C1 N2 C6 C11 -65.21(17) . . . . ?
C2 N1 C1 O1 -4.58(17) . . . . ?
C2 N1 C1 N2 179.05(11) . . . . ?
C2 N1 C4 C5 93.85(13) . . . . ?
C4 N1 C1 O1 159.93(12) . . . . ?
C4 N1 C1 N2 -16.5(2) . . . . ?
C4 N1 C2 C3 88.02(14) . . . . ?
C6 N2 C1 O1 156.03(11) . . . . ?
C6 N2 C1 N1 -27.57(19) . . . . ?
C6 C7 C8 C9 -0.5(2) . . . . ?
C7 C6 C11 C10 -1.0(2) . . . . ?
C7 C8 C9 O2 179.46(11) . . . . ?
C7 C8 C9 C10 0.0(2) . . . . ?
C8 C9 C10 C11 -0.1(2) . . . . ?
C9 C10 C11 C6 0.6(2) . . . . ?
C11 C6 C7 C8 0.97(19) . . . . ?
C12 O2 C9 C8 172.02(12) . . . . ?
C12 O2 C9 C10 -8.57(19) . . . . ?
C13 Al1 O1 C1 -125.50(11) . . . . ?
C14 Al1 O1 C1 0.27(12) . . . . ?
